data_2002281
loop_
_publ_author_name
'Mueller-Buschbaum, H'

_publ_section_title 'Zur Kenntnis des Mg Sc2 O4'
_journal_name_full
;
Zeitschrift fuer Anorganische und Allgemeine Chemie
;
_journal_page_first 113
_journal_page_last 120
_journal_paper_doi 10.1002/zaac.19663430302
_journal_volume 343
_journal_year 1966
_chemical_formula_structural 'Mg Sc2 O4'
_chemical_formula_sum 'Mg O4 Sc2'
_chemical_name_systematic 'Mangnesium discandium oxide'
_space_group_IT_number 62
_symmetry_cell_setting orthorhombic
_symmetry_Int_Tables_number 62
_symmetry_space_group_name_Hall '-P 2ac 2n'
_symmetry_space_group_name_H-M 'P n m a'
_cell_angle_alpha 90
_cell_angle_beta 90
_cell_angle_gamma 90
_cell_formula_units_Z 4
_cell_length_a 9.51
_cell_length_b 3.11
_cell_length_c 10.83
_cell_volume 320.3
_exptl_crystal_density_meas 3.8
_refine_ls_R_factor_all 0.096
_cod_database_code 2002281

loop_
_symmetry_equiv_pos_as_xyz
x,y,z
1/2+x,1/2-y,1/2-z
-x,1/2+y,-z
1/2-x,-y,1/2+z
-x,-y,-z
1/2-x,1/2+y,1/2+z
x,1/2-y,z
1/2+x,y,1/2-z

loop_
_atom_site_label
_atom_site_type_symbol
_atom_site_symmetry_multiplicity
_atom_site_Wyckoff_symbol
_atom_site_fract_x
_atom_site_fract_y
_atom_site_fract_z
_atom_site_occupancy
_atom_site_attached_hydrogens
_atom_site_calc_flag
Mg1 Mg2+ 4 c 0.755 0.25 0.652 0.3333 0 d
Mg2 Mg2+ 4 c 0.431 0.25 0.611 0.3333 0 d
Mg3 Mg2+ 4 c 0.422 0.25 0.109 0.3333 0 d
Sc1 Sc3+ 4 c 0.755 0.25 0.652 0.6666 0 d
Sc2 Sc3+ 4 c 0.431 0.25 0.611 0.6666 0 d
Sc3 Sc3+ 4 c 0.422 0.25 0.109 0.6666 0 d
O1 O2- 4 c 0.122 0.25 0.478 1. 0 d
O2 O2- 4 c 0.52 0.25 0.781 1. 0 d
O3 O2- 4 c 0.42 0.25 0.427 1. 0 d
O4 O2- 4 c 0.202 0.25 0.171 1. 0 d

loop_
_atom_type_symbol
_atom_type_oxidation_number
Mg2+ 2.000
Sc3+ 3.000
O2- -2.000
